data_2224013
loop_
_publ_author_name
'Liang, Wen-Xian'
'Chu, Xiao-Wei'
'Qu, Zhi-Rong'

_publ_section_title
;
 2-Carboxy-1-phenylethanaminium nitrate
;
_journal_issue 11
_journal_name_full 'Acta Crystallographica Section E'
_journal_page_first o2895
_journal_paper_doi 10.1107/S1600536809042792
_journal_volume 65
_journal_year 2009
_chemical_formula_iupac 'C9 H12 N O2 +, N O3 -'
_chemical_formula_moiety 'C9 H12 N O2, N O3'
_chemical_formula_sum 'C9 H12 N2 O5'
_chemical_formula_weight 228.21
_chemical_name_systematic
;
2-Carboxy-1-phenylethanaminium nitrate
;
_space_group_IT_number 14
_symmetry_cell_setting monoclinic
_symmetry_space_group_name_Hall '-P 2ybc'
_symmetry_space_group_name_H-M 'P 1 21/c 1'
_atom_sites_solution_hydrogens geom
_atom_sites_solution_primary direct
_atom_sites_solution_secondary difmap
_audit_creation_method SHELXL-97
_cell_angle_alpha 90.00
_cell_angle_beta 105.36(3)
_cell_angle_gamma 90.00
_cell_formula_units_Z 4
_cell_length_a 6.2017(12)
_cell_length_b 10.313(2)
_cell_length_c 18.077(4)
_cell_measurement_reflns_used 1797
_cell_measurement_temperature 293(2)
_cell_measurement_theta_max 27.4449
_cell_measurement_theta_min 3.0701
_cell_volume 1114.9(4)
_computing_cell_refinement 'CrystalClear (Rigaku 2005)'
_computing_data_collection 'CrystalClear (Rigaku 2005)'
_computing_data_reduction 'CrystalClear (Rigaku 2005)'
_computing_molecular_graphics 'SHELXTL (Sheldrick, 2008)'
_computing_publication_material 'PRPKAPPA (Ferguson, 1999)'
_computing_structure_refinement 'SHELXL-97 (Sheldrick, 2008)'
_computing_structure_solution 'SHELXS-97 (Sheldrick, 2008)'
_diffrn_ambient_temperature 293(2)
_diffrn_detector_area_resol_mean 13.6612
_diffrn_measured_fraction_theta_full 0.998
_diffrn_measured_fraction_theta_max 0.998
_diffrn_measurement_device_type 'Rigaku SCXmini'
_diffrn_measurement_method CCD_Profile_fitting
_diffrn_radiation_monochromator graphite
_diffrn_radiation_source 'fine-focus sealed tube'
_diffrn_radiation_type MoK\a
_diffrn_radiation_wavelength 0.71073
_diffrn_reflns_av_R_equivalents 0.0612
_diffrn_reflns_av_sigmaI/netI 0.0509
_diffrn_reflns_limit_h_max 8
_diffrn_reflns_limit_h_min -8
_diffrn_reflns_limit_k_max 13
_diffrn_reflns_limit_k_min -13
_diffrn_reflns_limit_l_max 23
_diffrn_reflns_limit_l_min -23
_diffrn_reflns_number 11050
_diffrn_reflns_theta_full 27.48
_diffrn_reflns_theta_max 27.48
_diffrn_reflns_theta_min 3.06
_diffrn_standards_number 0
_exptl_absorpt_coefficient_mu 0.112
_exptl_absorpt_correction_T_max 0.982
_exptl_absorpt_correction_T_min 0.960
_exptl_absorpt_correction_type multi-scan
_exptl_absorpt_process_details '(CrystalClear; Rigaku, 2005)'
_exptl_crystal_colour Colorless
_exptl_crystal_density_diffrn 1.360
_exptl_crystal_density_method 'not measured'
_exptl_crystal_description Prism
_exptl_crystal_F_000 480
_exptl_crystal_size_max 0.5000
_exptl_crystal_size_mid 0.3000
_exptl_crystal_size_min 0.1500
_refine_diff_density_max 0.587
_refine_diff_density_min -0.233
_refine_ls_extinction_method none
_refine_ls_goodness_of_fit_ref 1.114
_refine_ls_hydrogen_treatment constr
_refine_ls_matrix_type full
_refine_ls_number_parameters 149
_refine_ls_number_reflns 2549
_refine_ls_number_restraints 1
_refine_ls_restrained_S_all 1.114
_refine_ls_R_factor_all 0.1185
_refine_ls_R_factor_gt 0.0799
_refine_ls_shift/su_max_lt 0.001
_refine_ls_shift/su_mean <0.001
_refine_ls_structure_factor_coef Fsqd
_refine_ls_weighting_details 'calc w=1/[\s^2^(Fo^2^)+(0.0829P)^2^+1.0943P] where P=(Fo^2^+2Fc^2^)/3'
_refine_ls_weighting_scheme calc
_refine_ls_wR_factor_gt 0.2102
_refine_ls_wR_factor_ref 0.2307
_reflns_number_gt 1652
_reflns_number_total 2549
_reflns_threshold_expression I>2\s(I)
_cod_data_source_file sj2656.cif
_cod_data_source_block I
_cod_original_sg_symbol_H-M 'P 21/c'
_cod_database_code 2224013
_cod_database_fobs_code 2224013

loop_
_symmetry_equiv_pos_as_xyz
'x, y, z'
'-x, y+1/2, -z+1/2'
'-x, -y, -z'
'x, -y-1/2, z-1/2'

loop_
_atom_site_type_symbol
_atom_site_label
_atom_site_fract_x
_atom_site_fract_y
_atom_site_fract_z
_atom_site_U_iso_or_equiv
_atom_site_adp_type
_atom_site_calc_flag
_atom_site_refinement_flags
_atom_site_occupancy
_atom_site_disorder_assembly
_atom_site_disorder_group
O O1 1.1549(5) 0.1241(2) 0.30410(14) 0.0613(8) Uani d . 1 . .
O O2 0.8967(5) 0.2333(3) 0.34151(16) 0.0631(8) Uani d U 1 . .
H H2 0.9252 0.1813 0.3771 0.095 Uiso calc R 1 . .
N N1 0.7398(5) 0.3900(2) 0.11238(14) 0.0382(6) Uani d . 1 . .
H H1A 0.6020 0.3868 0.0823 0.066(12) Uiso d R 1 . .
H H1B 0.7688 0.4697 0.1305 0.050(10) Uiso d R 1 . .
H H1C 0.8352 0.3690 0.0856 0.050(11) Uiso d R 1 . .
C C3 1.0254(6) 0.2102(3) 0.29593(19) 0.0466(8) Uani d U 1 . .
C C4 0.6953(6) 0.1620(3) 0.14746(19) 0.0442(8) Uani d . 1 . .
C C1 0.7597(6) 0.2980(3) 0.17750(18) 0.0434(8) Uani d . 1 . .
H H1 0.6540 0.3255 0.2063 0.052 Uiso calc R 1 . .
C C2 0.9930(6) 0.3062(3) 0.23070(19) 0.0505(9) Uani d . 1 . .
H H2A 1.1015 0.2890 0.2019 0.061 Uiso calc R 1 . .
H H2B 1.0190 0.3933 0.2514 0.061 Uiso calc R 1 . .
C C7 0.5759(11) -0.0891(4) 0.0971(3) 0.0857(17) Uani d . 1 . .
H H7 0.5361 -0.1733 0.0805 0.103 Uiso calc R 1 . .
C C8 0.4647(9) -0.0261(5) 0.1410(4) 0.0903(18) Uani d . 1 . .
H H8 0.3468 -0.0675 0.1541 0.108 Uiso calc R 1 . .
C C5 0.8088(8) 0.0973(4) 0.1026(2) 0.0620(11) Uani d . 1 . .
H H5 0.9274 0.1374 0.0892 0.074 Uiso calc R 1 . .
C C9 0.5224(7) 0.1002(4) 0.1675(3) 0.0649(11) Uani d . 1 . .
H H9 0.4448 0.1417 0.1982 0.078 Uiso calc R 1 . .
C C6 0.7458(10) -0.0285(5) 0.0774(3) 0.0817(16) Uani d . 1 . .
H H6 0.8219 -0.0711 0.0466 0.098 Uiso calc R 1 . .
O O3 0.3218(4) 0.3769(3) -0.01018(15) 0.0562(7) Uani d . 1 . .
O O4 0.2293(5) 0.3826(3) 0.09586(15) 0.0706(9) Uani d . 1 . .
O O5 -0.0245(4) 0.3499(3) -0.00958(16) 0.0597(7) Uani d . 1 . .
N N2 0.1772(5) 0.3697(3) 0.02545(17) 0.0457(7) Uani d . 1 . .

loop_
_atom_site_aniso_label
_atom_site_aniso_U_11
_atom_site_aniso_U_22
_atom_site_aniso_U_33
_atom_site_aniso_U_12
_atom_site_aniso_U_13
_atom_site_aniso_U_23
O1 0.094(2) 0.0400(14) 0.0476(15) 0.0168(14) 0.0138(14) 0.0082(11)
O2 0.0649(18) 0.0546(16) 0.0658(18) 0.0237(13) 0.0100(14) 0.0187(13)
N1 0.0436(15) 0.0318(14) 0.0352(14) -0.0020(11) 0.0035(12) 0.0044(11)
C3 0.060(2) 0.0397(18) 0.0345(17) 0.0015(16) 0.0034(15) -0.0028(14)
C4 0.053(2) 0.0337(16) 0.0381(17) -0.0049(14) -0.0023(15) 0.0075(14)
C1 0.0523(19) 0.0366(17) 0.0377(17) -0.0064(14) 0.0055(14) 0.0062(13)
C2 0.059(2) 0.0430(19) 0.043(2) -0.0033(16) 0.0017(17) 0.0061(15)
C7 0.110(4) 0.037(2) 0.079(3) -0.010(3) -0.028(3) 0.002(2)
C8 0.081(3) 0.058(3) 0.110(4) -0.032(3) -0.012(3) 0.022(3)
C5 0.078(3) 0.046(2) 0.056(2) 0.0012(19) 0.009(2) 0.0072(18)
C9 0.058(2) 0.051(2) 0.082(3) -0.0113(18) 0.012(2) 0.011(2)
C6 0.125(5) 0.052(3) 0.054(3) 0.017(3) -0.001(3) -0.002(2)
O3 0.0519(15) 0.0685(17) 0.0521(15) -0.0016(12) 0.0203(12) 0.0067(13)
O4 0.0683(18) 0.105(2) 0.0385(15) 0.0053(16) 0.0137(13) 0.0178(15)
O5 0.0421(14) 0.0672(17) 0.0668(18) -0.0069(12) 0.0093(12) -0.0081(14)
N2 0.0524(17) 0.0380(15) 0.0472(17) 0.0036(12) 0.0142(14) 0.0113(13)

loop_
_atom_type_symbol
_atom_type_description
_atom_type_scat_dispersion_real
_atom_type_scat_dispersion_imag
_atom_type_scat_source
C C 0.0033 0.0016 'International Tables Vol C Tables 4.2.6.8 and 6.1.1.4'
H H 0.0000 0.0000 'International Tables Vol C Tables 4.2.6.8 and 6.1.1.4'
N N 0.0061 0.0033 'International Tables Vol C Tables 4.2.6.8 and 6.1.1.4'
O O 0.0106 0.0060 'International Tables Vol C Tables 4.2.6.8 and 6.1.1.4'

loop_
_geom_angle_atom_site_label_1
_geom_angle_atom_site_label_2
_geom_angle_atom_site_label_3
_geom_angle_site_symmetry_1
_geom_angle_site_symmetry_3
_geom_angle
_geom_angle_publ_flag
C3 O2 H2 . . 109.5 ?
C1 N1 H1A . . 109.0 ?
C1 N1 H1B . . 109.4 ?
H1A N1 H1B . . 109.4 ?
C1 N1 H1C . . 110.4 ?
H1A N1 H1C . . 109.4 ?
H1B N1 H1C . . 109.3 ?
O1 C3 O2 . . 124.4(3) ?
O1 C3 C2 . . 122.4(3) ?
O2 C3 C2 . . 113.2(3) ?
C9 C4 C5 . . 119.1(4) ?
C9 C4 C1 . . 118.9(4) ?
C5 C4 C1 . . 122.0(3) ?
N1 C1 C2 . . 109.3(3) ?
N1 C1 C4 . . 110.3(3) ?
C2 C1 C4 . . 113.3(3) ?
N1 C1 H1 . . 107.9 ?
C2 C1 H1 . . 107.9 ?
C4 C1 H1 . . 107.9 ?
C3 C2 C1 . . 111.5(3) ?
C3 C2 H2A . . 109.3 ?
C1 C2 H2A . . 109.3 ?
C3 C2 H2B . . 109.3 ?
C1 C2 H2B . . 109.3 ?
H2A C2 H2B . . 108.0 ?
C8 C7 C6 . . 119.2(4) ?
C8 C7 H7 . . 120.4 ?
C6 C7 H7 . . 120.4 ?
C7 C8 C9 . . 121.7(5) ?
C7 C8 H8 . . 119.2 ?
C9 C8 H8 . . 119.2 ?
C4 C5 C6 . . 120.0(5) ?
C4 C5 H5 . . 120.0 ?
C6 C5 H5 . . 120.0 ?
C4 C9 C8 . . 119.2(5) ?
C4 C9 H9 . . 120.4 ?
C8 C9 H9 . . 120.4 ?
C7 C6 C5 . . 121.0(5) ?
C7 C6 H6 . . 119.5 ?
C5 C6 H6 . . 119.5 ?
O4 N2 O3 . . 120.2(3) ?
O4 N2 O5 . . 119.3(3) ?
O3 N2 O5 . . 120.5(3) ?

loop_
_geom_bond_atom_site_label_1
_geom_bond_atom_site_label_2
_geom_bond_site_symmetry_2
_geom_bond_distance
_geom_bond_publ_flag
O1 C3 . 1.180(4) ?
O2 C3 . 1.312(4) ?
O2 H2 . 0.8200 ?
N1 C1 . 1.492(4) ?
N1 H1A . 0.8837 ?
N1 H1B . 0.8848 ?
N1 H1C . 0.8849 ?
C3 C2 . 1.512(5) ?
C4 C9 . 1.375(5) ?
C4 C5 . 1.378(5) ?
C4 C1 . 1.519(5) ?
C1 C2 . 1.513(5) ?
C1 H1 . 0.9800 ?
C2 H2A . 0.9700 ?
C2 H2B . 0.9700 ?
C7 C8 . 1.349(8) ?
C7 C6 . 1.352(8) ?
C7 H7 . 0.9300 ?
C8 C9 . 1.401(7) ?
C8 H8 . 0.9300 ?
C5 C6 . 1.396(6) ?
C5 H5 . 0.9300 ?
C9 H9 . 0.9300 ?
C6 H6 . 0.9300 ?
O3 N2 . 1.237(4) ?
O4 N2 . 1.235(4) ?
O5 N2 . 1.260(4) ?

loop_
_geom_hbond_atom_site_label_D
_geom_hbond_atom_site_label_H
_geom_hbond_atom_site_label_A
_geom_hbond_site_symmetry_A
_geom_hbond_distance_DH
_geom_hbond_distance_HA
_geom_hbond_distance_DA
_geom_hbond_angle_DHA
C8 H8 O2 2_645 0.93 2.56 3.414(5) 152.3
C2 H2A O4 1_655 0.97 2.46 3.256(5) 139.5
O2 H2 O5 4_666 0.82 2.01 2.743(4) 147.7
N1 H1C O5 1_655 0.88 2.13 2.979(4) 159.8
N1 H1C O4 1_655 0.88 2.41 3.129(4) 139.2
N1 H1B O1 2_755 0.88 1.97 2.830(4) 165.5
N1 H1A O4 . 0.88 2.39 3.101(4) 137.9
N1 H1A O3 . 0.88 2.07 2.933(4) 165.2
